data_4121361
loop_
_publ_author_name
'Javier Carreras'
'Gopinadhanpillai Gopakumar'
'Liangu Gu'
'Ana Gimeno'
'Pawel Linowski'
'Jekaterina Petu\<skova'
'Walter Thiel'
'Manuel Alcarazo'

_publ_section_title
;
 Polycationic Ligands in Gold Catalysis: Synthesis and Applications of
 Extremely \p-Acidic Catalysts
;
_journal_name_full 'Journal of the American Chemical Society'
_journal_page_first 18815
_journal_page_last 18823
_journal_paper_doi 10.1021/ja411146x
_journal_volume 135
_journal_year 2013
_chemical_compound_source dichloromethane,pentane
_chemical_formula_moiety 'C26 H18'
_chemical_formula_sum 'C26 H18'
_chemical_formula_weight 330.40
_space_group_IT_number 14
_symmetry_cell_setting monoclinic
_symmetry_Int_Tables_number 14
_symmetry_space_group_name_Hall '-P 2yn'
_symmetry_space_group_name_H-M 'P 1 21/n 1'
_atom_sites_solution_hydrogens geom
_atom_sites_solution_primary direct
_atom_sites_solution_secondary difmap
_audit_block_code LIO-CA-099-01
_audit_creation_date 2013-01-08
_audit_creation_method SHELXL-97
_cell_angle_alpha 90.00
_cell_angle_beta 105.646(5)
_cell_angle_gamma 90.00
_cell_formula_units_Z 4
_cell_length_a 8.9259(3)
_cell_length_b 12.5274(11)
_cell_length_c 16.0569(10)
_cell_measurement_reflns_used 38705
_cell_measurement_temperature 100
_cell_measurement_theta_max 33.0955
_cell_measurement_theta_min 2.6342
_cell_volume 1728.9(2)
_computing_cell_refinement 'DENZO (Bruker AXS, 2006)'
_computing_data_collection 'DATCOL (Bruker AXS, 2006)'
_computing_data_reduction 'DENZO (Bruker AXS, 2006)'
_computing_molecular_graphics 'DIAMOND (Crystal Impact GbR, 2005)'
_computing_structure_refinement 'SHELXL-97 (Sheldrick, 2008)'
_computing_structure_solution 'SHELXS-97 (Sheldrick, 2008)'
_diffrn_ambient_temperature 100
_diffrn_detector_area_resol_mean 18.02
_diffrn_measured_fraction_theta_full 0.999
_diffrn_measured_fraction_theta_max 0.999
_diffrn_measurement_device_type 'Bruker AXS Enraf-Nonius KappaCCD'
_diffrn_measurement_method 'CCD \f- and \w-scans'
_diffrn_radiation_monochromator graphite
_diffrn_radiation_source '0.2 x 2mm^2^ focus rotating anode'
_diffrn_radiation_type MoK\a
_diffrn_radiation_wavelength 0.71073
_diffrn_reflns_av_R_equivalents 0.0302
_diffrn_reflns_av_sigmaI/netI 0.0247
_diffrn_reflns_limit_h_max 13
_diffrn_reflns_limit_h_min -13
_diffrn_reflns_limit_k_max 19
_diffrn_reflns_limit_k_min -19
_diffrn_reflns_limit_l_max 24
_diffrn_reflns_limit_l_min -24
_diffrn_reflns_number 35362
_diffrn_reflns_theta_full 33.10
_diffrn_reflns_theta_max 33.10
_diffrn_reflns_theta_min 2.63
_exptl_absorpt_coefficient_mu 0.072
_exptl_absorpt_correction_T_max 0.98357
_exptl_absorpt_correction_T_min 0.96251
_exptl_absorpt_correction_type gaussian
_exptl_absorpt_process_details 'SADABS (Bruker AXS, 2008)'
_exptl_crystal_colour colourless
_exptl_crystal_density_diffrn 1.269
_exptl_crystal_description prism
_exptl_crystal_F_000 696
_exptl_crystal_size_max 0.46
_exptl_crystal_size_mid 0.30
_exptl_crystal_size_min 0.25
_refine_diff_density_max 0.577
_refine_diff_density_min -0.594
_refine_diff_density_rms 0.216
_refine_ls_extinction_method none
_refine_ls_goodness_of_fit_ref 1.115
_refine_ls_hydrogen_treatment constr
_refine_ls_matrix_type full
_refine_ls_number_parameters 235
_refine_ls_number_reflns 6570
_refine_ls_number_restraints 0
_refine_ls_restrained_S_all 1.115
_refine_ls_R_factor_all 0.0600
_refine_ls_R_factor_gt 0.0460
_refine_ls_shift/su_max 0.001
_refine_ls_shift/su_mean 0.000
_refine_ls_structure_factor_coef Fsqd
_refine_ls_weighting_details 'calc w=1/[\s^2^(Fo^2^)+(0.0758P)^2^+0.4077P] where P=(Fo^2^+2Fc^2^)/3'
_refine_ls_weighting_scheme calc
_refine_ls_wR_factor_gt 0.1293
_refine_ls_wR_factor_ref 0.1381
_reflns_number_gt 5307
_reflns_number_total 6570
_reflns_threshold_expression >2sigma(I)
_cod_data_source_file ja411146x_si_003.cif
_cod_data_source_block 8116sadabs
_cod_original_cell_volume 1728.93(19)
_cod_original_sg_symbol_Hall '-p 2yn'
_cod_original_sg_symbol_H-M 'P 21/n'
_cod_database_code 4121361

loop_
_symmetry_equiv_pos_as_xyz
'x, y, z'
'-x+1/2, y+1/2, -z+1/2'
'-x, -y, -z'
'x-1/2, -y-1/2, z-1/2'

loop_
_atom_site_label
_atom_site_type_symbol
_atom_site_fract_x
_atom_site_fract_y
_atom_site_fract_z
_atom_site_U_iso_or_equiv
_atom_site_adp_type
_atom_site_occupancy
_atom_site_symmetry_multiplicity
_atom_site_calc_flag
_atom_site_refinement_flags
C1 C 0.43836(10) 0.76665(7) 0.22386(6) 0.01171(15) Uani 1 1 d .
C2 C 0.49453(10) 0.86692(7) 0.20170(6) 0.01162(15) Uani 1 1 d .
C3 C 0.52078(10) 0.96216(7) 0.25651(5) 0.01141(15) Uani 1 1 d .
C4 C 0.44061(10) 0.98633(7) 0.32029(5) 0.01167(15) Uani 1 1 d .
C5 C 0.49339(11) 1.07103(7) 0.37694(6) 0.01473(16) Uani 1 1 d .
H5 H 0.4436 1.0848 0.4212 0.018 Uiso 1 1 calc R
C6 C 0.61719(12) 1.13644(7) 0.37088(6) 0.01724(17) Uani 1 1 d .
H6 H 0.6576 1.1889 0.4138 0.021 Uiso 1 1 calc R
C7 C 0.67938(11) 1.12367(7) 0.30203(6) 0.01672(17) Uani 1 1 d .
H7 H 0.7568 1.1718 0.2943 0.020 Uiso 1 1 calc R
C8 C 0.62885(10) 1.03958(7) 0.24284(6) 0.01406(16) Uani 1 1 d .
C9 C 0.67966(11) 1.03639(8) 0.16521(6) 0.01672(17) Uani 1 1 d .
H9 H 0.7527 1.0875 0.1567 0.020 Uiso 1 1 calc R
C10 C 0.62454(11) 0.96142(8) 0.10432(6) 0.01629(17) Uani 1 1 d .
H10 H 0.6455 0.9671 0.0495 0.020 Uiso 1 1 calc R
C11 C 0.53444(11) 0.87299(7) 0.12148(6) 0.01335(16) Uani 1 1 d .
C12 C 0.49465(11) 0.78970(8) 0.06029(6) 0.01588(17) Uani 1 1 d .
H12 H 0.5155 0.7970 0.0056 0.019 Uiso 1 1 calc R
C13 C 0.42580(11) 0.69806(8) 0.07943(6) 0.01610(17) Uani 1 1 d .
H13 H 0.3936 0.6437 0.0372 0.019 Uiso 1 1 calc R
C14 C 0.40387(11) 0.68599(7) 0.16198(6) 0.01426(16) Uani 1 1 d .
H14 H 0.3639 0.6203 0.1763 0.017 Uiso 1 1 calc R
C15 C 0.42887(10) 0.73466(7) 0.31188(5) 0.01180(15) Uani 1 1 d .
C16 C 0.55448(11) 0.74801(7) 0.38508(6) 0.01451(16) Uani 1 1 d .
H16 H 0.6434 0.7868 0.3807 0.017 Uiso 1 1 calc R
C17 C 0.55036(12) 0.70481(8) 0.46451(6) 0.01805(18) Uani 1 1 d .
H17 H 0.6367 0.7139 0.5137 0.022 Uiso 1 1 calc R
C18 C 0.42010(13) 0.64832(8) 0.47199(6) 0.01885(18) Uani 1 1 d .
H18 H 0.4180 0.6181 0.5259 0.023 Uiso 1 1 calc R
C19 C 0.29333(12) 0.63648(7) 0.40018(6) 0.01683(17) Uani 1 1 d .
H19 H 0.2035 0.5993 0.4053 0.020 Uiso 1 1 calc R
C20 C 0.29757(11) 0.67896(7) 0.32079(6) 0.01355(16) Uani 1 1 d .
H20 H 0.2105 0.6701 0.2720 0.016 Uiso 1 1 calc R
C21 C 0.28863(10) 0.93849(7) 0.32155(5) 0.01198(15) Uani 1 1 d .
C22 C 0.25222(11) 0.92284(7) 0.40024(6) 0.01554(17) Uani 1 1 d .
H22 H 0.3299 0.9340 0.4530 0.019 Uiso 1 1 calc R
C23 C 0.10393(13) 0.89115(8) 0.40208(7) 0.0210(2) Uani 1 1 d .
H23 H 0.0808 0.8815 0.4560 0.025 Uiso 1 1 calc R
C24 C -0.01057(12) 0.87356(9) 0.32538(8) 0.0231(2) Uani 1 1 d .
H24 H -0.1119 0.8518 0.3266 0.028 Uiso 1 1 calc R
C25 C 0.02425(11) 0.88806(8) 0.24675(7) 0.01882(18) Uani 1 1 d .
H25 H -0.0535 0.8756 0.1942 0.023 Uiso 1 1 calc R
C26 C 0.17219(10) 0.92071(7) 0.24466(6) 0.01376(16) Uani 1 1 d .
H26 H 0.1944 0.9310 0.1906 0.017 Uiso 1 1 calc R

loop_
_atom_site_aniso_label
_atom_site_aniso_U_11
_atom_site_aniso_U_22
_atom_site_aniso_U_33
_atom_site_aniso_U_23
_atom_site_aniso_U_13
_atom_site_aniso_U_12
C1 0.0118(4) 0.0113(3) 0.0130(3) 0.0000(3) 0.0051(3) 0.0007(3)
C2 0.0105(3) 0.0123(3) 0.0127(3) 0.0003(3) 0.0043(3) 0.0003(3)
C3 0.0116(3) 0.0106(3) 0.0121(3) 0.0012(3) 0.0034(3) 0.0003(3)
C4 0.0121(4) 0.0112(3) 0.0116(3) 0.0007(3) 0.0030(3) 0.0010(3)
C5 0.0164(4) 0.0140(4) 0.0130(4) -0.0016(3) 0.0026(3) -0.0002(3)
C6 0.0187(4) 0.0143(4) 0.0167(4) -0.0023(3) 0.0013(3) -0.0025(3)
C7 0.0154(4) 0.0141(4) 0.0197(4) 0.0010(3) 0.0029(3) -0.0036(3)
C8 0.0127(4) 0.0133(4) 0.0162(4) 0.0016(3) 0.0039(3) -0.0004(3)
C9 0.0159(4) 0.0162(4) 0.0200(4) 0.0035(3) 0.0082(3) -0.0015(3)
C10 0.0171(4) 0.0173(4) 0.0172(4) 0.0035(3) 0.0092(3) 0.0006(3)
C11 0.0136(4) 0.0143(4) 0.0135(4) 0.0015(3) 0.0059(3) 0.0016(3)
C12 0.0180(4) 0.0180(4) 0.0136(4) -0.0003(3) 0.0077(3) 0.0013(3)
C13 0.0184(4) 0.0165(4) 0.0145(4) -0.0033(3) 0.0064(3) -0.0004(3)
C14 0.0161(4) 0.0129(4) 0.0152(4) -0.0012(3) 0.0067(3) -0.0008(3)
C15 0.0143(4) 0.0093(3) 0.0130(3) 0.0000(3) 0.0057(3) 0.0009(3)
C16 0.0143(4) 0.0139(4) 0.0156(4) 0.0003(3) 0.0044(3) 0.0008(3)
C17 0.0205(4) 0.0190(4) 0.0135(4) 0.0012(3) 0.0027(3) 0.0021(3)
C18 0.0269(5) 0.0170(4) 0.0141(4) 0.0019(3) 0.0080(4) -0.0005(3)
C19 0.0221(4) 0.0142(4) 0.0168(4) -0.0007(3) 0.0098(3) -0.0029(3)
C20 0.0159(4) 0.0119(4) 0.0140(4) -0.0010(3) 0.0061(3) -0.0014(3)
C21 0.0135(4) 0.0100(3) 0.0135(3) 0.0008(3) 0.0055(3) 0.0016(3)
C22 0.0195(4) 0.0142(4) 0.0147(4) 0.0013(3) 0.0077(3) 0.0020(3)
C23 0.0245(5) 0.0191(4) 0.0251(5) 0.0038(4) 0.0164(4) 0.0017(4)
C24 0.0166(4) 0.0222(5) 0.0342(5) 0.0026(4) 0.0132(4) -0.0009(3)
C25 0.0136(4) 0.0175(4) 0.0249(5) 0.0000(3) 0.0043(3) -0.0004(3)
C26 0.0135(4) 0.0126(3) 0.0155(4) 0.0004(3) 0.0045(3) 0.0010(3)

loop_
_atom_type_symbol
_atom_type_description
_atom_type_scat_dispersion_real
_atom_type_scat_dispersion_imag
_atom_type_scat_source
C C 0.0033 0.0016 'International Tables Vol C Tables 4.2.6.8 and 6.1.1.4'
H H 0.0000 0.0000 'International Tables Vol C Tables 4.2.6.8 and 6.1.1.4'

loop_
_exptl_crystal_face_index_h
_exptl_crystal_face_index_k
_exptl_crystal_face_index_l
_exptl_crystal_face_perp_dist
0.00 0.00 1.00 0.1130
0.00 0.00 -1.00 0.1430
0.00 1.00 0.00 0.3500
0.00 -1.00 0.00 0.3700
0.00 1.00 -1.00 0.2500
-2.00 0.00 1.00 0.1100
2.00 0.00 -1.00 0.1900
-2.00 2.00 1.00 0.1600
2.00 1.00 -1.00 0.2200
-2.00 -1.00 1.00 0.1900
2.00 -2.00 -1.00 0.3000

loop_
_geom_angle_atom_site_label_1
_geom_angle_atom_site_label_2
_geom_angle_atom_site_label_3
_geom_angle
C14 C1 C2 118.95(8)
C14 C1 C15 115.00(7)
C2 C1 C15 125.69(8)
C11 C2 C1 117.38(8)
C11 C2 C3 117.43(7)
C1 C2 C3 125.13(7)
C8 C3 C4 117.13(8)
C8 C3 C2 117.84(7)
C4 C3 C2 124.96(8)
C5 C4 C3 118.79(8)
C5 C4 C21 116.52(7)
C3 C4 C21 123.93(8)
C4 C5 C6 122.29(8)
C7 C6 C5 119.05(8)
C6 C7 C8 120.31(8)
C7 C8 C3 120.75(8)
C7 C8 C9 119.16(8)
C3 C8 C9 119.96(8)
C10 C9 C8 120.60(8)
C9 C10 C11 120.71(8)
C12 C11 C2 120.76(8)
C12 C11 C10 118.99(8)
C2 C11 C10 120.14(8)
C13 C12 C11 120.34(8)
C12 C13 C14 119.14(8)
C1 C14 C13 122.49(8)
C16 C15 C20 118.40(8)
C16 C15 C1 121.75(8)
C20 C15 C1 119.46(8)
C17 C16 C15 120.61(8)
C18 C17 C16 120.27(9)
C19 C18 C17 119.64(8)
C18 C19 C20 120.17(9)
C19 C20 C15 120.88(9)
C26 C21 C22 118.38(8)
C26 C21 C4 120.96(7)
C22 C21 C4 120.18(8)
C23 C22 C21 120.88(9)
C24 C23 C22 120.22(9)
C23 C24 C25 119.52(9)
C24 C25 C26 120.41(9)
C25 C26 C21 120.59(8)

loop_
_geom_bond_atom_site_label_1
_geom_bond_atom_site_label_2
_geom_bond_distance
C1 C14 1.3922(12)
C1 C2 1.4325(12)
C1 C15 1.4933(12)
C2 C11 1.4279(12)
C2 C3 1.4635(12)
C3 C8 1.4260(12)
C3 C4 1.4310(12)
C4 C5 1.3944(12)
C4 C21 1.4881(12)
C5 C6 1.4000(13)
C6 C7 1.3737(14)
C7 C8 1.4090(13)
C8 C9 1.4373(12)
C9 C10 1.3493(14)
C10 C11 1.4385(13)
C11 C12 1.4115(13)
C12 C13 1.3754(13)
C13 C14 1.3993(12)
C15 C16 1.3985(13)
C15 C20 1.4041(12)
C16 C17 1.3950(13)
C17 C18 1.3937(14)
C18 C19 1.3885(14)
C19 C20 1.3912(12)
C21 C26 1.4007(13)
C21 C22 1.4007(12)
C22 C23 1.3898(14)
C23 C24 1.3896(17)
C24 C25 1.3910(15)
C25 C26 1.3914(13)
